data_4082246
loop_
_publ_author_name
'Clark, George R.'
'Johns, Paul M.'
'Roper, Warren R.'
'Wright, L. James'

_publ_section_title
;
 An Osmabenzofuran from Reaction between Os(PhC&#x22EE;CPh)(CS)(PPh3)2and
 Methyl Propiolate and the C-Protonation of this Compound to Form a
 Tethered Osmabenzene
;
_journal_issue 7
_journal_name_full Organometallics
_journal_page_first 1771
_journal_paper_doi 10.1021/om0510371
_journal_volume 25
_journal_year 2006
_chemical_formula_moiety 'C60 H50 O4 Os P2 S'
_chemical_formula_sum 'C60 H50 O4 Os P2 S'
_chemical_formula_weight 1119.20
_chemical_name_systematic
; 
 ? 
;
_space_group_IT_number 2
_symmetry_cell_setting triclinic
_symmetry_space_group_name_Hall '-P 1'
_symmetry_space_group_name_H-M 'P -1'
_atom_sites_solution_hydrogens geom
_atom_sites_solution_primary direct
_atom_sites_solution_secondary difmap
_audit_creation_method SHELXL-97
_cell_angle_alpha 84.0330(10)
_cell_angle_beta 88.0250(10)
_cell_angle_gamma 70.3300(10)
_cell_formula_units_Z 2
_cell_length_a 12.1903(2)
_cell_length_b 12.95980(10)
_cell_length_c 16.9421(3)
_cell_measurement_reflns_used 8040
_cell_measurement_temperature 84(2)
_cell_measurement_theta_max 25.63
_cell_measurement_theta_min 1.68
_cell_volume 2506.74(7)
_computing_cell_refinement 'SMART (Siemens, 1995)'
_computing_data_collection 'SMART (Siemens, 1995)'
_computing_data_reduction 'SAINT (Siemens, 1995)'
_computing_molecular_graphics 'Ortep-III (Burnett & Johnson, 1996)'
_computing_publication_material 'SHELXTL (Siemens, 1995)'
_computing_structure_refinement 'SHELXL97 (Sheldrick, 1997)'
_computing_structure_solution 'SHELXS97 (Sheldrick, 1997)'
_diffrn_ambient_temperature 84(2)
_diffrn_measured_fraction_theta_full 0.985
_diffrn_measured_fraction_theta_max 0.985
_diffrn_measurement_device_type 'Siemens SMART CCD'
_diffrn_measurement_method 'Area detector \w scans'
_diffrn_radiation_monochromator graphite
_diffrn_radiation_source 'fine-focus sealed tube'
_diffrn_radiation_type MoK\a
_diffrn_radiation_wavelength 0.71073
_diffrn_reflns_av_R_equivalents 0.0260
_diffrn_reflns_av_sigmaI/netI 0.0584
_diffrn_reflns_limit_h_max 14
_diffrn_reflns_limit_h_min -14
_diffrn_reflns_limit_k_max 15
_diffrn_reflns_limit_k_min -15
_diffrn_reflns_limit_l_max 20
_diffrn_reflns_limit_l_min -20
_diffrn_reflns_number 22821
_diffrn_reflns_theta_full 25.63
_diffrn_reflns_theta_max 25.63
_diffrn_reflns_theta_min 1.68
_diffrn_standards_decay_% <2%
_diffrn_standards_number 0
_exptl_absorpt_coefficient_mu 2.697
_exptl_absorpt_correction_T_max 0.698720
_exptl_absorpt_correction_T_min 0.613358
_exptl_absorpt_correction_type multi-scan
_exptl_absorpt_process_details 'SADABS; Sheldrick, 1997'
_exptl_crystal_colour green
_exptl_crystal_density_diffrn 1.483
_exptl_crystal_density_method 'not measured'
_exptl_crystal_description prism
_exptl_crystal_F_000 1128
_exptl_crystal_size_max 0.24
_exptl_crystal_size_mid 0.24
_exptl_crystal_size_min 0.18
_refine_diff_density_max 1.329
_refine_diff_density_min -1.655
_refine_diff_density_rms 0.129
_refine_ls_extinction_method none
_refine_ls_goodness_of_fit_ref 1.052
_refine_ls_hydrogen_treatment riding
_refine_ls_matrix_type full
_refine_ls_number_parameters 615
_refine_ls_number_reflns 9324
_refine_ls_number_restraints 0
_refine_ls_restrained_S_all 1.052
_refine_ls_R_factor_all 0.0431
_refine_ls_R_factor_gt 0.0326
_refine_ls_shift/su_max 0.001
_refine_ls_shift/su_mean 0.000
_refine_ls_structure_factor_coef Fsqd
_refine_ls_weighting_details 'calc w=1/[\s^2^(Fo^2^)+(0.0349P)^2^+1.7168P] where P=(Fo^2^+2Fc^2^)/3'
_refine_ls_weighting_scheme calc
_refine_ls_wR_factor_gt 0.0743
_refine_ls_wR_factor_ref 0.0794
_reflns_number_gt 8116
_reflns_number_total 9324
_reflns_threshold_expression I>2\s(I)
_cod_data_source_file om0510371sup2.cif
_cod_data_source_block pmj130
_cod_depositor_comments
;
The following automatic conversions were performed:

'_symmetry_cell_setting' value 'Triclinic' changed to 'triclinic'
according to /home/saulius/struct/CIF-dictionaries/cif_core.dic
dictionary named 'cif_core.dic' version 2.4.2 from 2011-04-26.

Automatic conversion script
Id: cif_fix_values 1891 2012-01-12 08:04:46Z andrius 
;
_cod_original_cell_volume 2506.74(6)
_cod_original_sg_symbol_H-M P-1
_cod_database_code 4082246

loop_
_symmetry_equiv_pos_as_xyz
'x, y, z'
'-x, -y, -z'

loop_
_atom_site_label
_atom_site_type_symbol
_atom_site_fract_x
_atom_site_fract_y
_atom_site_fract_z
_atom_site_U_iso_or_equiv
_atom_site_adp_type
_atom_site_occupancy
_atom_site_symmetry_multiplicity
_atom_site_calc_flag
_atom_site_refinement_flags
Os Os 0.351545(13) 0.734470(12) 0.805190(10) 0.01176(6) Uani 1 1 d .
P1 P 0.16761(8) 0.71778(8) 0.84830(6) 0.0128(2) Uani 1 1 d .
P2 P 0.53228(8) 0.76785(8) 0.76998(6) 0.0130(2) Uani 1 1 d .
S1 S 0.49555(9) 0.46904(9) 0.88558(7) 0.0227(2) Uani 1 1 d .
O1 O 0.3701(2) 0.7814(2) 0.92583(17) 0.0171(6) Uani 1 1 d .
O2 O 0.3238(3) 0.9278(2) 0.99769(18) 0.0237(7) Uani 1 1 d .
O3 O 0.1243(3) 1.1511(2) 0.76621(19) 0.0276(7) Uani 1 1 d .
O4 O 0.1684(2) 1.1458(2) 0.63596(18) 0.0202(7) Uani 1 1 d .
C1 C 0.3136(3) 0.7206(3) 0.6896(2) 0.0126(8) Uani 1 1 d .
C2 C 0.2716(3) 0.8114(3) 0.6324(3) 0.0153(9) Uani 1 1 d .
C3 C 0.2377(3) 0.9260(3) 0.6478(3) 0.0151(9) Uani 1 1 d .
H3 H 0.2195 0.9765 0.6014 0.018 Uiso 1 1 calc R
C4 C 0.2271(3) 0.9751(3) 0.7174(2) 0.0140(8) Uani 1 1 d .
C5 C 0.2677(3) 0.9112(3) 0.7938(3) 0.0163(9) Uani 1 1 d .
C6 C 0.2644(3) 0.9579(3) 0.8635(3) 0.0170(9) Uani 1 1 d .
H6 H 0.2267 1.0343 0.8676 0.020 Uiso 1 1 calc R
C7 C 0.3215(3) 0.8837(3) 0.9293(3) 0.0168(9) Uani 1 1 d .
C8 C 0.4298(3) 0.5871(3) 0.8397(2) 0.0157(9) Uani 1 1 d .
C9 C 0.3892(4) 0.8543(4) 1.0640(3) 0.0308(11) Uani 1 1 d .
H9A H 0.3575 0.7944 1.0772 0.046 Uiso 1 1 calc R
H9B H 0.3827 0.8957 1.1102 0.046 Uiso 1 1 calc R
H9C H 0.4714 0.8234 1.0490 0.046 Uiso 1 1 calc R
C10 C 0.1693(3) 1.0974(3) 0.7114(3) 0.0158(9) Uani 1 1 d .
C11A C 0.1011(4) 1.2631(3) 0.6231(3) 0.0210(10) Uani 1 1 d .
H11A H 0.1363 1.3064 0.6524 0.025 Uiso 1 1 calc R
H11B H 0.0199 1.2771 0.6416 0.025 Uiso 1 1 calc R
C11B C 0.1038(4) 1.2946(4) 0.5342(3) 0.0286(11) Uani 1 1 d .
H11C H 0.1846 1.2820 0.5171 0.043 Uiso 1 1 calc R
H11D H 0.0579 1.3726 0.5221 0.043 Uiso 1 1 calc R
H11E H 0.0709 1.2495 0.5060 0.043 Uiso 1 1 calc R
C12 C 0.3162(3) 0.6112(3) 0.6650(2) 0.0151(9) Uani 1 1 d .
C13 C 0.2151(3) 0.6019(3) 0.6326(2) 0.0158(9) Uani 1 1 d .
H13 H 0.1478 0.6655 0.6245 0.019 Uiso 1 1 calc R
C14 C 0.2120(4) 0.5020(3) 0.6124(3) 0.0195(9) Uani 1 1 d .
H14 H 0.1428 0.4980 0.5908 0.023 Uiso 1 1 calc R
C15 C 0.3099(4) 0.4072(4) 0.6235(3) 0.0224(10) Uani 1 1 d .
H15 H 0.3079 0.3387 0.6096 0.027 Uiso 1 1 calc R
C16 C 0.4106(4) 0.4148(3) 0.6554(3) 0.0190(9) Uani 1 1 d .
H16 H 0.4779 0.3508 0.6628 0.023 Uiso 1 1 calc R
C17 C 0.4141(3) 0.5145(3) 0.6766(2) 0.0152(9) Uani 1 1 d .
H17 H 0.4832 0.5176 0.6990 0.018 Uiso 1 1 calc R
C18 C 0.2464(3) 0.7982(3) 0.5477(2) 0.0150(9) Uani 1 1 d .
C19 C 0.1368(3) 0.8606(3) 0.5135(3) 0.0183(9) Uani 1 1 d .
H19 H 0.0812 0.9122 0.5432 0.022 Uiso 1 1 calc R
C20 C 0.1093(4) 0.8475(4) 0.4368(3) 0.0220(10) Uani 1 1 d .
H20 H 0.0356 0.8907 0.4146 0.026 Uiso 1 1 calc R
C21 C 0.1890(4) 0.7715(4) 0.3924(3) 0.0220(10) Uani 1 1 d .
H21 H 0.1694 0.7613 0.3407 0.026 Uiso 1 1 calc R
C22 C 0.2977(4) 0.7108(4) 0.4248(3) 0.0195(9) Uani 1 1 d .
H22 H 0.3527 0.6591 0.3948 0.023 Uiso 1 1 calc R
C23 C 0.3269(3) 0.7249(3) 0.5009(3) 0.0168(9) Uani 1 1 d .
H23 H 0.4024 0.6842 0.5213 0.020 Uiso 1 1 calc R
C31 C 0.6386(3) 0.6631(3) 0.7144(2) 0.0152(9) Uani 1 1 d .
C32 C 0.6055(4) 0.6412(3) 0.6415(3) 0.0185(9) Uani 1 1 d .
H32 H 0.5283 0.6783 0.6226 0.022 Uiso 1 1 calc R
C33 C 0.6841(4) 0.5657(4) 0.5959(3) 0.0210(9) Uani 1 1 d .
H33 H 0.6602 0.5519 0.5465 0.025 Uiso 1 1 calc R
C34 C 0.7973(4) 0.5106(4) 0.6227(3) 0.0244(10) Uani 1 1 d .
H34 H 0.8513 0.4599 0.5915 0.029 Uiso 1 1 calc R
C35 C 0.8308(4) 0.5307(4) 0.6960(3) 0.0249(10) Uani 1 1 d .
H35 H 0.9076 0.4920 0.7149 0.030 Uiso 1 1 calc R
C36 C 0.7532(4) 0.6066(3) 0.7419(3) 0.0203(9) Uani 1 1 d .
H36 H 0.7775 0.6201 0.7913 0.024 Uiso 1 1 calc R
C41 C 0.6183(3) 0.7711(3) 0.8563(2) 0.0150(9) Uani 1 1 d .
C42 C 0.6821(3) 0.8434(3) 0.8558(3) 0.0177(9) Uani 1 1 d .
H42 H 0.6779 0.8952 0.8110 0.021 Uiso 1 1 calc R
C43 C 0.7519(3) 0.8400(4) 0.9210(3) 0.0210(10) Uani 1 1 d .
H43 H 0.7937 0.8901 0.9203 0.025 Uiso 1 1 calc R
C44 C 0.7600(4) 0.7639(4) 0.9860(3) 0.0238(10) Uani 1 1 d .
H44 H 0.8063 0.7627 1.0303 0.029 Uiso 1 1 calc R
C45 C 0.7001(4) 0.6886(4) 0.9868(3) 0.0232(10) Uani 1 1 d .
H45 H 0.7082 0.6345 1.0306 0.028 Uiso 1 1 calc R
C46 C 0.6280(3) 0.6930(3) 0.9227(3) 0.0192(9) Uani 1 1 d .
H46 H 0.5855 0.6434 0.9240 0.023 Uiso 1 1 calc R
C51 C 0.5257(3) 0.8979(3) 0.7093(3) 0.0176(9) Uani 1 1 d .
C52 C 0.4774(4) 0.9980(4) 0.7435(3) 0.0230(10) Uani 1 1 d .
H52 H 0.4473 0.9976 0.7960 0.028 Uiso 1 1 calc R
C53 C 0.4730(4) 1.0980(4) 0.7015(3) 0.0274(11) Uani 1 1 d .
H53 H 0.4407 1.1649 0.7254 0.033 Uiso 1 1 calc R
C54 C 0.5162(4) 1.0990(4) 0.6243(3) 0.0316(12) Uani 1 1 d .
H54 H 0.5120 1.1669 0.5951 0.038 Uiso 1 1 calc R
C55 C 0.5652(4) 1.0014(4) 0.5901(3) 0.0277(11) Uani 1 1 d .
H55 H 0.5963 1.0024 0.5379 0.033 Uiso 1 1 calc R
C56 C 0.5694(4) 0.9014(4) 0.6318(3) 0.0223(10) Uani 1 1 d .
H56 H 0.6021 0.8350 0.6073 0.027 Uiso 1 1 calc R
C61 C 0.1377(3) 0.7472(3) 0.9524(2) 0.0137(8) Uani 1 1 d .
C62 C 0.2114(4) 0.6702(4) 1.0098(3) 0.0190(9) Uani 1 1 d .
H62 H 0.2737 0.6097 0.9930 0.023 Uiso 1 1 calc R
C63 C 0.1939(4) 0.6820(4) 1.0902(3) 0.0213(10) Uani 1 1 d .
H63 H 0.2432 0.6287 1.1280 0.026 Uiso 1 1 calc R
C64 C 0.1042(4) 0.7715(4) 1.1161(3) 0.0224(10) Uani 1 1 d .
H64 H 0.0928 0.7794 1.1712 0.027 Uiso 1 1 calc R
C65 C 0.0320(4) 0.8486(4) 1.0608(3) 0.0226(10) Uani 1 1 d .
H65 H -0.0291 0.9096 1.0781 0.027 Uiso 1 1 calc R
C66 C 0.0488(3) 0.8370(3) 0.9794(3) 0.0165(9) Uani 1 1 d .
H66 H -0.0008 0.8908 0.9420 0.020 Uiso 1 1 calc R
C71 C 0.1398(3) 0.5856(3) 0.8543(2) 0.0145(8) Uani 1 1 d .
C72 C 0.0362(4) 0.5804(4) 0.8929(3) 0.0194(9) Uani 1 1 d .
H72 H -0.0115 0.6409 0.9194 0.023 Uiso 1 1 calc R
C73 C 0.0043(4) 0.4867(3) 0.8922(3) 0.0200(9) Uani 1 1 d .
H73 H -0.0648 0.4835 0.9184 0.024 Uiso 1 1 calc R
C74 C 0.0736(4) 0.3979(3) 0.8531(3) 0.0198(9) Uani 1 1 d .
H74 H 0.0503 0.3354 0.8508 0.024 Uiso 1 1 calc R
C75 C 0.1773(3) 0.4013(3) 0.8174(3) 0.0179(9) Uani 1 1 d .
H75 H 0.2263 0.3396 0.7927 0.021 Uiso 1 1 calc R
C76 C 0.2097(3) 0.4947(3) 0.8177(2) 0.0168(9) Uani 1 1 d .
H76 H 0.2802 0.4963 0.7927 0.020 Uiso 1 1 calc R
C81 C 0.0395(3) 0.8077(3) 0.7899(2) 0.0139(8) Uani 1 1 d .
C82 C 0.0010(3) 0.9234(3) 0.7899(3) 0.0181(9) Uani 1 1 d .
H82 H 0.0415 0.9563 0.8207 0.022 Uiso 1 1 calc R
C83 C -0.0947(4) 0.9893(4) 0.7459(3) 0.0215(10) Uani 1 1 d .
H83 H -0.1219 1.0667 0.7489 0.026 Uiso 1 1 calc R
C84 C -0.1518(4) 0.9436(4) 0.6971(3) 0.0230(10) Uani 1 1 d .
H84 H -0.2162 0.9897 0.6657 0.028 Uiso 1 1 calc R
C85 C -0.1142(4) 0.8302(4) 0.6945(3) 0.0224(10) Uani 1 1 d .
H85 H -0.1528 0.7985 0.6612 0.027 Uiso 1 1 calc R
C86 C -0.0196(3) 0.7629(4) 0.7409(2) 0.0160(9) Uani 1 1 d .
H86 H 0.0052 0.6854 0.7392 0.019 Uiso 1 1 calc R

loop_
_atom_site_aniso_label
_atom_site_aniso_U_11
_atom_site_aniso_U_22
_atom_site_aniso_U_33
_atom_site_aniso_U_23
_atom_site_aniso_U_13
_atom_site_aniso_U_12
Os 0.01207(9) 0.00994(9) 0.01336(9) 0.00028(6) -0.00111(6) -0.00409(6)
P1 0.0128(5) 0.0118(5) 0.0139(5) 0.0002(4) -0.0010(4) -0.0047(4)
P2 0.0132(5) 0.0115(5) 0.0150(6) 0.0017(4) -0.0026(4) -0.0058(4)
S1 0.0214(5) 0.0140(5) 0.0303(7) 0.0049(5) -0.0084(5) -0.0041(4)
O1 0.0181(14) 0.0153(15) 0.0187(16) -0.0002(12) -0.0025(12) -0.0066(12)
O2 0.0329(17) 0.0222(16) 0.0157(16) -0.0040(13) -0.0024(13) -0.0082(14)
O3 0.0383(18) 0.0136(15) 0.0247(18) -0.0011(14) 0.0054(15) -0.0015(14)
O4 0.0269(16) 0.0120(14) 0.0201(17) 0.0008(13) -0.0026(13) -0.0047(12)
C1 0.0106(18) 0.0115(19) 0.014(2) 0.0046(17) 0.0017(16) -0.0037(15)
C2 0.0135(19) 0.016(2) 0.018(2) -0.0055(18) 0.0024(17) -0.0056(17)
C3 0.0140(19) 0.015(2) 0.017(2) 0.0071(17) -0.0024(17) -0.0077(16)
C4 0.0122(19) 0.012(2) 0.019(2) 0.0007(17) -0.0017(17) -0.0063(16)
C5 0.0124(19) 0.019(2) 0.019(2) -0.0025(18) 0.0017(17) -0.0071(17)
C6 0.017(2) 0.013(2) 0.020(2) -0.0035(18) -0.0010(17) -0.0028(17)
C7 0.016(2) 0.017(2) 0.021(2) -0.0057(18) 0.0039(17) -0.0094(17)
C8 0.016(2) 0.016(2) 0.019(2) -0.0052(18) 0.0017(17) -0.0093(17)
C9 0.041(3) 0.031(3) 0.020(3) -0.006(2) -0.007(2) -0.010(2)
C10 0.0143(19) 0.014(2) 0.021(2) -0.0014(18) -0.0006(17) -0.0075(17)
C11A 0.023(2) 0.010(2) 0.028(3) -0.0006(19) 0.0004(19) -0.0033(17)
C11B 0.040(3) 0.019(2) 0.028(3) 0.004(2) -0.009(2) -0.012(2)
C12 0.019(2) 0.014(2) 0.014(2) 0.0004(17) 0.0021(17) -0.0075(17)
C13 0.018(2) 0.015(2) 0.013(2) 0.0021(17) 0.0001(17) -0.0046(17)
C14 0.024(2) 0.021(2) 0.016(2) -0.0020(18) -0.0017(18) -0.0118(19)
C15 0.032(2) 0.016(2) 0.022(2) -0.0056(19) 0.007(2) -0.0116(19)
C16 0.023(2) 0.014(2) 0.019(2) -0.0031(18) 0.0100(18) -0.0050(18)
C17 0.017(2) 0.016(2) 0.013(2) 0.0045(17) 0.0016(17) -0.0073(17)
C18 0.021(2) 0.012(2) 0.013(2) 0.0040(17) -0.0001(17) -0.0085(17)
C19 0.019(2) 0.015(2) 0.023(2) -0.0023(18) 0.0002(18) -0.0080(18)
C20 0.023(2) 0.017(2) 0.024(3) 0.0036(19) -0.0092(19) -0.0048(18)
C21 0.031(2) 0.021(2) 0.016(2) 0.0001(19) -0.0031(19) -0.013(2)
C22 0.024(2) 0.020(2) 0.017(2) -0.0016(18) 0.0033(18) -0.0117(19)
C23 0.018(2) 0.014(2) 0.020(2) -0.0006(18) 0.0005(17) -0.0067(17)
C31 0.016(2) 0.015(2) 0.015(2) 0.0024(17) -0.0009(17) -0.0080(17)
C32 0.020(2) 0.015(2) 0.022(2) 0.0019(18) -0.0010(18) -0.0084(18)
C33 0.028(2) 0.021(2) 0.018(2) 0.0006(19) 0.0033(19) -0.0138(19)
C34 0.026(2) 0.020(2) 0.024(3) -0.004(2) 0.005(2) -0.0037(19)
C35 0.019(2) 0.022(2) 0.029(3) -0.002(2) 0.0010(19) -0.0007(19)
C36 0.020(2) 0.019(2) 0.020(2) 0.0005(19) -0.0062(18) -0.0047(18)
C41 0.0121(19) 0.014(2) 0.018(2) -0.0023(17) -0.0002(17) -0.0028(16)
C42 0.014(2) 0.018(2) 0.021(2) -0.0028(18) 0.0002(17) -0.0046(17)
C43 0.018(2) 0.022(2) 0.025(3) -0.003(2) -0.0053(18) -0.0083(18)
C44 0.021(2) 0.028(2) 0.024(3) -0.007(2) -0.0067(19) -0.0078(19)
C45 0.024(2) 0.023(2) 0.021(2) 0.003(2) -0.0047(19) -0.0072(19)
C46 0.018(2) 0.018(2) 0.024(2) 0.0011(19) -0.0048(18) -0.0088(18)
C51 0.0135(19) 0.016(2) 0.023(2) 0.0066(18) -0.0042(17) -0.0059(17)
C52 0.018(2) 0.022(2) 0.032(3) 0.001(2) 0.0001(19) -0.0110(19)
C53 0.021(2) 0.015(2) 0.046(3) 0.003(2) 0.001(2) -0.0078(19)
C54 0.030(3) 0.019(2) 0.046(3) 0.017(2) -0.012(2) -0.013(2)
C55 0.032(3) 0.033(3) 0.022(3) 0.015(2) -0.008(2) -0.020(2)
C56 0.024(2) 0.025(2) 0.022(2) 0.003(2) -0.0085(19) -0.0150(19)
C61 0.0136(19) 0.018(2) 0.013(2) 0.0017(17) 0.0010(16) -0.0108(17)
C62 0.017(2) 0.020(2) 0.018(2) 0.0012(18) -0.0019(18) -0.0041(17)
C63 0.019(2) 0.030(2) 0.016(2) 0.004(2) -0.0013(18) -0.0109(19)
C64 0.025(2) 0.035(3) 0.016(2) -0.007(2) 0.0045(19) -0.022(2)
C65 0.023(2) 0.020(2) 0.029(3) -0.007(2) 0.006(2) -0.0109(19)
C66 0.019(2) 0.013(2) 0.019(2) 0.0012(18) -0.0021(17) -0.0078(17)
C71 0.017(2) 0.016(2) 0.013(2) 0.0016(17) -0.0032(17) -0.0077(17)
C72 0.020(2) 0.021(2) 0.016(2) -0.0006(19) 0.0025(18) -0.0054(18)
C73 0.017(2) 0.023(2) 0.021(2) 0.0040(19) -0.0020(18) -0.0099(18)
C74 0.025(2) 0.016(2) 0.021(2) 0.0034(19) -0.0073(19) -0.0129(18)
C75 0.021(2) 0.013(2) 0.019(2) 0.0018(18) -0.0035(18) -0.0044(17)
C76 0.015(2) 0.019(2) 0.015(2) 0.0018(18) -0.0030(17) -0.0051(17)
C81 0.0138(19) 0.015(2) 0.012(2) 0.0031(17) 0.0016(16) -0.0056(16)
C82 0.018(2) 0.016(2) 0.022(2) 0.0010(18) -0.0013(18) -0.0076(17)
C83 0.021(2) 0.014(2) 0.026(3) 0.0071(19) -0.0022(19) -0.0040(18)
C84 0.015(2) 0.026(2) 0.024(3) 0.012(2) -0.0069(18) -0.0058(19)
C85 0.020(2) 0.030(2) 0.019(2) 0.001(2) -0.0026(18) -0.0109(19)
C86 0.015(2) 0.019(2) 0.013(2) 0.0016(18) -0.0007(16) -0.0054(17)

loop_
_atom_type_symbol
_atom_type_description
_atom_type_scat_dispersion_real
_atom_type_scat_dispersion_imag
_atom_type_scat_source
C C 0.0033 0.0016 'International Tables Vol C Tables 4.2.6.8 and 6.1.1.4'
H H 0.0000 0.0000 'International Tables Vol C Tables 4.2.6.8 and 6.1.1.4'
O O 0.0106 0.0060 'International Tables Vol C Tables 4.2.6.8 and 6.1.1.4'
P P 0.1023 0.0942 'International Tables Vol C Tables 4.2.6.8 and 6.1.1.4'
S S 0.1246 0.1234 'International Tables Vol C Tables 4.2.6.8 and 6.1.1.4'
Os Os -1.2165 7.6030 'International Tables Vol C Tables 4.2.6.8 and 6.1.1.4'

loop_
_geom_angle_atom_site_label_1
_geom_angle_atom_site_label_2
_geom_angle_atom_site_label_3
_geom_angle
_geom_angle_publ_flag
C8 Os C1 100.42(16) y
C8 Os C5 166.41(16) y
C1 Os C5 93.16(15) y
C8 Os O1 89.99(14) y
C1 Os O1 169.40(12) y
C5 Os O1 76.42(13) y
C8 Os P1 91.36(12) y
C1 Os P1 90.17(10) y
C5 Os P1 88.13(11) y
O1 Os P1 87.58(7) y
C8 Os P2 92.29(12) y
C1 Os P2 93.95(11) y
C5 Os P2 87.18(10) y
O1 Os P2 87.57(7) y
P1 Os P2 173.92(4) y
C61 P1 C71 98.74(18) ?
C61 P1 C81 106.76(18) ?
C71 P1 C81 100.23(18) ?
C61 P1 Os 111.25(12) ?
C71 P1 Os 122.27(13) ?
C81 P1 Os 115.41(13) ?
C41 P2 C31 102.13(18) ?
C41 P2 C51 101.99(19) ?
C31 P2 C51 102.06(19) ?
C41 P2 Os 113.66(14) ?
C31 P2 Os 115.87(13) ?
C51 P2 Os 118.82(13) ?
C7 O1 Os 111.1(3) y
C7 O2 C9 117.4(3) ?
C10 O4 C11A 116.3(3) ?
C2 C1 C12 115.9(4) ?
C2 C1 Os 123.4(3) y
C12 C1 Os 120.3(3) ?
C1 C2 C3 125.3(4) y
C1 C2 C18 122.0(4) ?
C3 C2 C18 112.4(4) ?
C4 C3 C2 131.8(4) y
C4 C3 H3 114.1 ?
C2 C3 H3 114.1 ?
C3 C4 C5 122.1(4) y
C3 C4 C10 116.5(4) ?
C5 C4 C10 121.4(4) ?
C6 C5 C4 123.7(4) y
C6 C5 Os 113.5(3) y
C4 C5 Os 122.6(3) y
C5 C6 C7 115.4(4) y
C5 C6 H6 122.3 ?
C7 C6 H6 122.3 ?
O1 C7 O2 119.7(4) ?
O1 C7 C6 123.5(4) y
O2 C7 C6 116.7(4) ?
S1 C8 Os 169.0(3) y
O2 C9 H9A 109.5 ?
O2 C9 H9B 109.5 ?
H9A C9 H9B 109.5 ?
O2 C9 H9C 109.5 ?
H9A C9 H9C 109.5 ?
H9B C9 H9C 109.5 ?
O3 C10 O4 121.6(4) ?
O3 C10 C4 125.6(4) ?
O4 C10 C4 112.8(3) ?
O4 C11A C11B 106.2(3) ?
O4 C11A H11A 110.5 ?
C11B C11A H11A 110.5 ?
O4 C11A H11B 110.5 ?
C11B C11A H11B 110.5 ?
H11A C11A H11B 108.7 ?
C11A C11B H11C 109.5 ?
C11A C11B H11D 109.5 ?
H11C C11B H11D 109.5 ?
C11A C11B H11E 109.5 ?
H11C C11B H11E 109.5 ?
H11D C11B H11E 109.5 ?
C17 C12 C13 117.4(4) ?
C17 C12 C1 123.0(3) ?
C13 C12 C1 119.6(3) ?
C14 C13 C12 121.5(4) ?
C14 C13 H13 119.2 ?
C12 C13 H13 119.2 ?
C13 C14 C15 120.4(4) ?
C13 C14 H14 119.8 ?
C15 C14 H14 119.8 ?
C16 C15 C14 118.9(4) ?
C16 C15 H15 120.6 ?
C14 C15 H15 120.6 ?
C17 C16 C15 121.0(4) ?
C17 C16 H16 119.5 ?
C15 C16 H16 119.5 ?
C16 C17 C12 120.7(4) ?
C16 C17 H17 119.6 ?
C12 C17 H17 119.6 ?
C23 C18 C19 117.5(4) ?
C23 C18 C2 123.0(4) ?
C19 C18 C2 119.6(4) ?
C20 C19 C18 121.0(4) ?
C20 C19 H19 119.5 ?
C18 C19 H19 119.5 ?
C21 C20 C19 120.5(4) ?
C21 C20 H20 119.8 ?
C19 C20 H20 119.8 ?
C22 C21 C20 119.2(4) ?
C22 C21 H21 120.4 ?
C20 C21 H21 120.4 ?
C21 C22 C23 120.8(4) ?
C21 C22 H22 119.6 ?
C23 C22 H22 119.6 ?
C22 C23 C18 121.0(4) ?
C22 C23 H23 119.5 ?
C18 C23 H23 119.5 ?
C32 C31 C36 118.8(4) ?
C32 C31 P2 118.9(3) ?
C36 C31 P2 122.3(3) ?
C33 C32 C31 121.0(4) ?
C33 C32 H32 119.5 ?
C31 C32 H32 119.5 ?
C34 C33 C32 120.2(4) ?
C34 C33 H33 119.9 ?
C32 C33 H33 119.9 ?
C33 C34 C35 119.3(4) ?
C33 C34 H34 120.4 ?
C35 C34 H34 120.4 ?
C36 C35 C34 121.1(4) ?
C36 C35 H35 119.5 ?
C34 C35 H35 119.5 ?
C35 C36 C31 119.6(4) ?
C35 C36 H36 120.2 ?
C31 C36 H36 120.2 ?
C42 C41 C46 118.7(4) ?
C42 C41 P2 121.9(3) ?
C46 C41 P2 119.2(3) ?
C41 C42 C43 120.6(4) ?
C41 C42 H42 119.7 ?
C43 C42 H42 119.7 ?
C44 C43 C42 120.2(4) ?
C44 C43 H43 119.9 ?
C42 C43 H43 119.9 ?
C43 C44 C45 120.2(4) ?
C43 C44 H44 119.9 ?
C45 C44 H44 119.9 ?
C44 C45 C46 119.9(4) ?
C44 C45 H45 120.0 ?
C46 C45 H45 120.0 ?
C45 C46 C41 120.2(4) ?
C45 C46 H46 119.9 ?
C41 C46 H46 119.9 ?
C56 C51 C52 118.1(4) ?
C56 C51 P2 123.3(3) ?
C52 C51 P2 118.6(3) ?
C53 C52 C51 121.0(4) ?
C53 C52 H52 119.5 ?
C51 C52 H52 119.5 ?
C54 C53 C52 119.6(4) ?
C54 C53 H53 120.2 ?
C52 C53 H53 120.2 ?
C55 C54 C53 120.2(4) ?
C55 C54 H54 119.9 ?
C53 C54 H54 119.9 ?
C54 C55 C56 120.4(5) ?
C54 C55 H55 119.8 ?
C56 C55 H55 119.8 ?
C55 C56 C51 120.7(4) ?
C55 C56 H56 119.7 ?
C51 C56 H56 119.7 ?
C66 C61 C62 117.9(4) ?
C66 C61 P1 126.2(3) ?
C62 C61 P1 116.0(3) ?
C63 C62 C61 120.8(4) ?
C63 C62 H62 119.6 ?
C61 C62 H62 119.6 ?
C62 C63 C64 120.5(4) ?
C62 C63 H63 119.7 ?
C64 C63 H63 119.7 ?
C65 C64 C63 119.5(4) ?
C65 C64 H64 120.2 ?
C63 C64 H64 120.2 ?
C64 C65 C66 120.3(4) ?
C64 C65 H65 119.8 ?
C66 C65 H65 119.8 ?
C61 C66 C65 120.9(4) ?
C61 C66 H66 119.5 ?
C65 C66 H66 119.5 ?
C76 C71 C72 118.7(4) ?
C76 C71 P1 123.5(3) ?
C72 C71 P1 117.6(3) ?
C73 C72 C71 120.2(4) ?
C73 C72 H72 119.9 ?
C71 C72 H72 119.9 ?
C74 C73 C72 120.1(4) ?
C74 C73 H73 119.9 ?
C72 C73 H73 119.9 ?
C73 C74 C75 119.7(4) ?
C73 C74 H74 120.1 ?
C75 C74 H74 120.1 ?
C76 C75 C74 120.5(4) ?
C76 C75 H75 119.8 ?
C74 C75 H75 119.8 ?
C71 C76 C75 120.6(4) ?
C71 C76 H76 119.7 ?
C75 C76 H76 119.7 ?
C86 C81 C82 117.7(4) ?
C86 C81 P1 120.6(3) ?
C82 C81 P1 121.7(3) ?
C83 C82 C81 120.9(4) ?
C83 C82 H82 119.5 ?
C81 C82 H82 119.5 ?
C82 C83 C84 120.6(4) ?
C82 C83 H83 119.7 ?
C84 C83 H83 119.7 ?
C85 C84 C83 119.8(4) ?
C85 C84 H84 120.1 ?
C83 C84 H84 120.1 ?
C84 C85 C86 119.8(4) ?
C84 C85 H85 120.1 ?
C86 C85 H85 120.1 ?
C85 C86 C81 121.2(4) ?
C85 C86 H86 119.4 ?
C81 C86 H86 119.4 ?

loop_
_geom_bond_atom_site_label_1
_geom_bond_atom_site_label_2
_geom_bond_distance
_geom_bond_publ_flag
Os C8 1.866(4) y
Os C1 2.068(4) y
Os C5 2.162(4) y
Os O1 2.232(3) y
Os P1 2.4060(10) y
Os P2 2.4279(10) y
P1 C61 1.842(4) ?
P1 C71 1.847(4) ?
P1 C81 1.848(4) ?
P2 C41 1.841(4) ?
P2 C31 1.846(4) ?
P2 C51 1.859(4) ?
S1 C8 1.599(4) y
O1 C7 1.264(5) y
O2 C7 1.350(5) y
O2 C9 1.460(5) ?
O3 C10 1.220(5) ?
O4 C10 1.363(5) ?
O4 C11A 1.462(5) ?
C1 C2 1.406(6) y
C1 C12 1.509(5) ?
C2 C3 1.450(5) y
C2 C18 1.516(6) ?
C3 C4 1.380(6) y
C3 H3 0.9500 ?
C4 C5 1.466(6) y
C4 C10 1.496(5) ?
C5 C6 1.375(6) y
C6 C7 1.424(6) y
C6 H6 0.9500 ?
C9 H9A 0.9800 ?
C9 H9B 0.9800 ?
C9 H9C 0.9800 ?
C11A C11B 1.522(6) ?
C11A H11A 0.9900 ?
C11A H11B 0.9900 ?
C11B H11C 0.9800 ?
C11B H11D 0.9800 ?
C11B H11E 0.9800 ?
C12 C17 1.412(5) ?
C12 C13 1.412(6) ?
C13 C14 1.386(6) ?
C13 H13 0.9500 ?
C14 C15 1.396(6) ?
C14 H14 0.9500 ?
C15 C16 1.396(6) ?
C15 H15 0.9500 ?
C16 C17 1.391(6) ?
C16 H16 0.9500 ?
C17 H17 0.9500 ?
C18 C23 1.404(6) ?
C18 C19 1.416(6) ?
C19 C20 1.395(6) ?
C19 H19 0.9500 ?
C20 C21 1.391(6) ?
C20 H20 0.9500 ?
C21 C22 1.391(6) ?
C21 H21 0.9500 ?
C22 C23 1.395(6) ?
C22 H22 0.9500 ?
C23 H23 0.9500 ?
C31 C32 1.399(6) ?
C31 C36 1.411(6) ?
C32 C33 1.394(6) ?
C32 H32 0.9500 ?
C33 C34 1.390(6) ?
C33 H33 0.9500 ?
C34 C35 1.396(6) ?
C34 H34 0.9500 ?
C35 C36 1.396(6) ?
C35 H35 0.9500 ?
C36 H36 0.9500 ?
C41 C42 1.404(6) ?
C41 C46 1.413(6) ?
C42 C43 1.405(6) ?
C42 H42 0.9500 ?
C43 C44 1.383(6) ?
C43 H43 0.9500 ?
C44 C45 1.401(6) ?
C44 H44 0.9500 ?
C45 C46 1.405(6) ?
C45 H45 0.9500 ?
C46 H46 0.9500 ?
C51 C56 1.403(6) ?
C51 C52 1.409(6) ?
C52 C53 1.398(6) ?
C52 H52 0.9500 ?
C53 C54 1.394(7) ?
C53 H53 0.9500 ?
C54 C55 1.383(7) ?
C54 H54 0.9500 ?
C55 C56 1.396(6) ?
C55 H55 0.9500 ?
C56 H56 0.9500 ?
C61 C66 1.402(6) ?
C61 C62 1.415(6) ?
C62 C63 1.388(6) ?
C62 H62 0.9500 ?
C63 C64 1.397(6) ?
C63 H63 0.9500 ?
C64 C65 1.386(6) ?
C64 H64 0.9500 ?
C65 C66 1.403(6) ?
C65 H65 0.9500 ?
C66 H66 0.9500 ?
C71 C76 1.392(6) ?
C71 C72 1.422(6) ?
C72 C73 1.395(6) ?
C72 H72 0.9500 ?
C73 C74 1.393(6) ?
C73 H73 0.9500 ?
C74 C75 1.395(6) ?
C74 H74 0.9500 ?
C75 C76 1.394(6) ?
C75 H75 0.9500 ?
C76 H76 0.9500 ?
C81 C86 1.404(6) ?
C81 C82 1.412(6) ?
C82 C83 1.380(6) ?
C82 H82 0.9500 ?
C83 C84 1.393(6) ?
C83 H83 0.9500 ?
C84 C85 1.389(6) ?
C84 H84 0.9500 ?
C85 C86 1.397(6) ?
C85 H85 0.9500 ?
C86 H86 0.9500 ?
